data_4102168
loop_
_publ_author_name
'Neal P. Mankad'
'Peter M\"uller'
'Jonas C. Peters'

_publ_section_title
;
 Catalytic N-N Coupling of Aryl Azides To Yield Azoarenes via trigonal
 Bipyramid Iron-Nitrene Intermediates
;
_journal_name_full 'Journal of the American Chemical Society'
_journal_page_first 4083
_journal_page_last 4085
_journal_paper_doi 10.1021/ja910224c
_journal_volume 132
_journal_year 2010
_chemical_formula_sum 'C43 H62 Fe N P3 Si'
_chemical_formula_weight 769.79
_chemical_name_common '[SiPiPr3]Fe(NHTol)'
_chemical_name_systematic
; 
 ? 
;
_space_group_IT_number 19
_symmetry_cell_setting orthorhombic
_symmetry_space_group_name_Hall 'P 2ac 2ab'
_symmetry_space_group_name_H-M 'P 21 21 21'
_atom_sites_solution_hydrogens geom
_atom_sites_solution_primary direct
_atom_sites_solution_secondary difmap
_audit_creation_method SHELXL-97
_cell_angle_alpha 90.00
_cell_angle_beta 90.00
_cell_angle_gamma 90.00
_cell_formula_units_Z 4
_cell_length_a 13.4209(18)
_cell_length_b 14.619(2)
_cell_length_c 21.192(3)
_cell_measurement_reflns_used 9550
_cell_measurement_temperature 100(2)
_cell_measurement_theta_max 30.40
_cell_measurement_theta_min 2.27
_cell_volume 4157.9(10)
_computing_cell_refinement 'Bruker SAINT'
_computing_data_collection 'Bruker APEX2'
_computing_data_reduction 'Bruker SAINT'
_computing_molecular_graphics 'Bruker SHELXTL'
_computing_publication_material 'Bruker SHELXTL'
_computing_structure_refinement 'SHELXL-97 (Sheldrick, 2008)'
_computing_structure_solution 'SHELXS-97 (Sheldrick, 2008)'
_diffrn_ambient_temperature 100(2)
_diffrn_detector_area_resol_mean 8.3
_diffrn_measured_fraction_theta_full 1.000
_diffrn_measured_fraction_theta_max 1.000
_diffrn_measurement_device_type 'Bruker APEX-II CCD'
_diffrn_measurement_method '\f and \w scans'
_diffrn_radiation_monochromator graphite
_diffrn_radiation_source 'fine-focus sealed tube'
_diffrn_radiation_type MoK\a
_diffrn_radiation_wavelength 0.71073
_diffrn_reflns_av_R_equivalents 0.0903
_diffrn_reflns_av_sigmaI/netI 0.0588
_diffrn_reflns_limit_h_max 18
_diffrn_reflns_limit_h_min -18
_diffrn_reflns_limit_k_max 20
_diffrn_reflns_limit_k_min -20
_diffrn_reflns_limit_l_max 29
_diffrn_reflns_limit_l_min -29
_diffrn_reflns_number 93936
_diffrn_reflns_theta_full 30.03
_diffrn_reflns_theta_max 30.03
_diffrn_reflns_theta_min 1.69
_exptl_absorpt_coefficient_mu 0.537
_exptl_absorpt_correction_T_max 0.9482
_exptl_absorpt_correction_T_min 0.8555
_exptl_absorpt_correction_type multi-scan
_exptl_absorpt_process_details 'SADABS (Sheldrick, 2009)'
_exptl_crystal_colour red
_exptl_crystal_density_diffrn 1.230
_exptl_crystal_density_method 'not measured'
_exptl_crystal_description block
_exptl_crystal_F_000 1648
_exptl_crystal_size_max 0.30
_exptl_crystal_size_mid 0.20
_exptl_crystal_size_min 0.10
_refine_diff_density_max 0.363
_refine_diff_density_min -0.239
_refine_diff_density_rms 0.064
_refine_ls_abs_structure_details 'Flack H D (1983), Acta Cryst. A39, 876-881'
_refine_ls_abs_structure_Flack -0.016(11)
_refine_ls_extinction_method none
_refine_ls_goodness_of_fit_ref 1.011
_refine_ls_hydrogen_treatment mixed
_refine_ls_matrix_type full
_refine_ls_number_parameters 459
_refine_ls_number_reflns 12149
_refine_ls_number_restraints 1
_refine_ls_restrained_S_all 1.011
_refine_ls_R_factor_all 0.0587
_refine_ls_R_factor_gt 0.0419
_refine_ls_shift/su_max 0.001
_refine_ls_shift/su_mean 0.000
_refine_ls_structure_factor_coef Fsqd
_refine_ls_weighting_details 'calc w=1/[\s^2^(Fo^2^)+(0.0334P)^2^+1.4984P] where P=(Fo^2^+2Fc^2^)/3'
_refine_ls_weighting_scheme calc
_refine_ls_wR_factor_gt 0.0820
_refine_ls_wR_factor_ref 0.0899
_reflns_number_gt 10085
_reflns_number_total 12149
_reflns_threshold_expression >2sigma(I)
_cod_data_source_file ja910224c_si_001_2.cif
_cod_data_source_block 09242
_cod_original_cell_volume 4157.8(10)
_cod_database_code 4102168

loop_
_symmetry_equiv_pos_as_xyz
'x, y, z'
'-x+1/2, -y, z+1/2'
'-x, y+1/2, -z+1/2'
'x+1/2, -y+1/2, -z'

loop_
_atom_site_label
_atom_site_type_symbol
_atom_site_fract_x
_atom_site_fract_y
_atom_site_fract_z
_atom_site_U_iso_or_equiv
_atom_site_adp_type
_atom_site_occupancy
_atom_site_symmetry_multiplicity
_atom_site_calc_flag
_atom_site_refinement_flags
Fe1 Fe 0.21272(2) 0.98660(2) 0.872593(15) 0.01581(7) Uani 1 1 d .
N1 N 0.13943(15) 1.00449(15) 0.79339(9) 0.0235(4) Uani 1 1 d D
H1 H 0.173(2) 1.033(2) 0.7666(12) 0.043(9) Uiso 1 1 d D
P1 P 0.25002(4) 0.82580(4) 0.87627(3) 0.01780(12) Uani 1 1 d .
P2 P 0.10362(4) 1.05425(4) 0.94784(3) 0.01791(12) Uani 1 1 d .
P3 P 0.34977(4) 1.07655(4) 0.84214(3) 0.01791(12) Uani 1 1 d .
Si1 Si 0.30971(4) 0.97764(4) 0.96261(3) 0.01610(12) Uani 1 1 d .
C1 C 0.27613(16) 0.78789(16) 0.95756(10) 0.0178(4) Uani 1 1 d .
C2 C 0.30908(16) 0.85767(16) 0.99783(10) 0.0174(4) Uani 1 1 d .
C3 C 0.32599(17) 0.83615(17) 1.06119(11) 0.0222(5) Uani 1 1 d .
H3 H 0.3483 0.8825 1.0892 0.027 Uiso 1 1 calc R
C4 C 0.31074(18) 0.74771(18) 1.08396(12) 0.0257(5) Uani 1 1 d .
H4 H 0.3223 0.7343 1.1272 0.031 Uiso 1 1 calc R
C5 C 0.27887(19) 0.67990(17) 1.04367(12) 0.0251(5) Uani 1 1 d .
H5 H 0.2684 0.6197 1.0593 0.030 Uiso 1 1 calc R
C6 C 0.26192(17) 0.69883(16) 0.98034(12) 0.0221(5) Uani 1 1 d .
H6 H 0.2408 0.6516 0.9526 0.027 Uiso 1 1 calc R
C7 C 0.16983(17) 1.09487(16) 1.01886(11) 0.0190(5) Uani 1 1 d .
C8 C 0.26442(16) 1.05592(16) 1.02782(10) 0.0181(4) Uani 1 1 d .
C9 C 0.31981(18) 1.08102(17) 1.08131(11) 0.0222(5) Uani 1 1 d .
H9 H 0.3840 1.0552 1.0877 0.027 Uiso 1 1 calc R
C10 C 0.28257(19) 1.14269(17) 1.12481(12) 0.0263(5) Uani 1 1 d .
H10 H 0.3204 1.1582 1.1611 0.032 Uiso 1 1 calc R
C11 C 0.18989(19) 1.18178(18) 1.11517(12) 0.0285(6) Uani 1 1 d .
H11 H 0.1647 1.2247 1.1448 0.034 Uiso 1 1 calc R
C12 C 0.13367(18) 1.15879(17) 1.06277(12) 0.0249(5) Uani 1 1 d .
H12 H 0.0703 1.1863 1.0565 0.030 Uiso 1 1 calc R
C13 C 0.46294(16) 1.05141(16) 0.88794(11) 0.0202(5) Uani 1 1 d .
C14 C 0.44430(16) 1.01105(16) 0.94692(11) 0.0188(4) Uani 1 1 d .
C15 C 0.52510(17) 0.99713(17) 0.98790(12) 0.0247(5) Uani 1 1 d .
H15 H 0.5138 0.9697 1.0279 0.030 Uiso 1 1 calc R
C16 C 0.62116(18) 1.02266(19) 0.97121(13) 0.0312(6) Uani 1 1 d .
H16 H 0.6744 1.0145 1.0002 0.037 Uiso 1 1 calc R
C17 C 0.63944(19) 1.0601(2) 0.91223(14) 0.0334(6) Uani 1 1 d .
H17 H 0.7054 1.0759 0.9002 0.040 Uiso 1 1 calc R
C18 C 0.56071(17) 1.07427(18) 0.87072(14) 0.0286(5) Uani 1 1 d .
H18 H 0.5733 1.0997 0.8302 0.034 Uiso 1 1 calc R
C19 C 0.36208(18) 0.77954(17) 0.83268(12) 0.0243(5) Uani 1 1 d .
H19 H 0.3595 0.8050 0.7889 0.029 Uiso 1 1 calc R
C20 C 0.45939(18) 0.81284(18) 0.86231(13) 0.0277(6) Uani 1 1 d .
H20A H 0.5158 0.7912 0.8371 0.042 Uiso 1 1 calc R
H20B H 0.4649 0.7889 0.9054 0.042 Uiso 1 1 calc R
H20C H 0.4598 0.8799 0.8635 0.042 Uiso 1 1 calc R
C21 C 0.3658(2) 0.67490(18) 0.82643(13) 0.0308(6) Uani 1 1 d .
H21A H 0.3617 0.6471 0.8684 0.046 Uiso 1 1 calc R
H21B H 0.4285 0.6569 0.8063 0.046 Uiso 1 1 calc R
H21C H 0.3097 0.6540 0.8006 0.046 Uiso 1 1 calc R
C22 C 0.15336(18) 0.74288(17) 0.84969(11) 0.0231(5) Uani 1 1 d .
H22 H 0.1819 0.6803 0.8557 0.028 Uiso 1 1 calc R
C23 C 0.1320(2) 0.75378(19) 0.77886(12) 0.0313(6) Uani 1 1 d .
H23A H 0.1041 0.8146 0.7709 0.047 Uiso 1 1 calc R
H23B H 0.0842 0.7070 0.7654 0.047 Uiso 1 1 calc R
H23C H 0.1941 0.7466 0.7550 0.047 Uiso 1 1 calc R
C24 C 0.05808(19) 0.74745(19) 0.88906(12) 0.0293(6) Uani 1 1 d .
H24A H 0.0081 0.7061 0.8711 0.044 Uiso 1 1 calc R
H24B H 0.0323 0.8102 0.8888 0.044 Uiso 1 1 calc R
H24C H 0.0727 0.7290 0.9325 0.044 Uiso 1 1 calc R
C25 C 0.00714(16) 0.97653(17) 0.98389(11) 0.0205(5) Uani 1 1 d .
H25 H -0.0284 0.9460 0.9482 0.025 Uiso 1 1 calc R
C26 C 0.05613(19) 0.90056(18) 1.02292(12) 0.0248(5) Uani 1 1 d .
H26A H 0.0057 0.8554 1.0351 0.037 Uiso 1 1 calc R
H26B H 0.0861 0.9270 1.0609 0.037 Uiso 1 1 calc R
H26C H 0.1079 0.8706 0.9977 0.037 Uiso 1 1 calc R
C27 C -0.07256(18) 1.02359(19) 1.02425(12) 0.0268(5) Uani 1 1 d .
H27A H -0.0405 1.0558 1.0594 0.040 Uiso 1 1 calc R
H27B H -0.1187 0.9775 1.0409 0.040 Uiso 1 1 calc R
H27C H -0.1095 1.0675 0.9983 0.040 Uiso 1 1 calc R
C28 C 0.02466(18) 1.15571(18) 0.92655(12) 0.0253(5) Uani 1 1 d .
H28 H -0.0094 1.1763 0.9661 0.030 Uiso 1 1 calc R
C29 C -0.0568(2) 1.1320(2) 0.87890(14) 0.0363(7) Uani 1 1 d .
H29A H -0.0265 1.1199 0.8377 0.055 Uiso 1 1 calc R
H29B H -0.1033 1.1834 0.8753 0.055 Uiso 1 1 calc R
H29C H -0.0929 1.0775 0.8932 0.055 Uiso 1 1 calc R
C30 C 0.0855(2) 1.2363(2) 0.90226(18) 0.0473(9) Uani 1 1 d .
H30A H 0.0414 1.2887 0.8950 0.071 Uiso 1 1 calc R
H30B H 0.1182 1.2193 0.8626 0.071 Uiso 1 1 calc R
H30C H 0.1362 1.2528 0.9336 0.071 Uiso 1 1 calc R
C31 C 0.34374(18) 1.20441(16) 0.85431(11) 0.0216(5) Uani 1 1 d .
H31 H 0.2782 1.2256 0.8373 0.026 Uiso 1 1 calc R
C32 C 0.3452(2) 1.22739(18) 0.92481(12) 0.0256(5) Uani 1 1 d .
H32A H 0.3297 1.2924 0.9307 0.038 Uiso 1 1 calc R
H32B H 0.4114 1.2143 0.9421 0.038 Uiso 1 1 calc R
H32C H 0.2953 1.1902 0.9468 0.038 Uiso 1 1 calc R
C33 C 0.42532(19) 1.26078(18) 0.82103(13) 0.0280(6) Uani 1 1 d .
H33A H 0.4910 1.2369 0.8327 0.042 Uiso 1 1 calc R
H33B H 0.4202 1.3249 0.8341 0.042 Uiso 1 1 calc R
H33C H 0.4166 1.2564 0.7752 0.042 Uiso 1 1 calc R
C34 C 0.39424(19) 1.07344(18) 0.75833(11) 0.0254(5) Uani 1 1 d .
H34 H 0.4572 1.1099 0.7571 0.030 Uiso 1 1 calc R
C35 C 0.3229(2) 1.1187(2) 0.71089(12) 0.0327(6) Uani 1 1 d .
H35A H 0.2735 1.0738 0.6967 0.049 Uiso 1 1 calc R
H35B H 0.3608 1.1410 0.6745 0.049 Uiso 1 1 calc R
H35C H 0.2888 1.1702 0.7312 0.049 Uiso 1 1 calc R
C36 C 0.4215(2) 0.9776(2) 0.73613(13) 0.0399(7) Uani 1 1 d .
H36A H 0.4503 0.9809 0.6937 0.060 Uiso 1 1 calc R
H36B H 0.3615 0.9394 0.7352 0.060 Uiso 1 1 calc R
H36C H 0.4702 0.9508 0.7652 0.060 Uiso 1 1 calc R
C37 C 0.04941(18) 0.99124(18) 0.76544(11) 0.0237(5) Uani 1 1 d .
C38 C 0.02778(19) 1.0229(2) 0.70473(12) 0.0290(6) Uani 1 1 d .
H38 H 0.0776 1.0555 0.6822 0.035 Uiso 1 1 calc R
C39 C -0.0646(2) 1.0083(2) 0.67599(12) 0.0321(6) Uani 1 1 d .
H39 H -0.0755 1.0308 0.6345 0.039 Uiso 1 1 calc R
C40 C -0.1400(2) 0.96216(18) 0.70622(13) 0.0303(6) Uani 1 1 d .
C41 C -0.1213(2) 0.9306(2) 0.76682(15) 0.0378(7) Uani 1 1 d .
H41 H -0.1724 0.8991 0.7889 0.045 Uiso 1 1 calc R
C42 C -0.0291(2) 0.9442(2) 0.79615(13) 0.0327(6) Uani 1 1 d .
H42 H -0.0188 0.9213 0.8376 0.039 Uiso 1 1 calc R
C43 C -0.2389(2) 0.9445(2) 0.67439(17) 0.0461(8) Uani 1 1 d .
H43A H -0.2393 0.8826 0.6567 0.069 Uiso 1 1 calc R
H43B H -0.2487 0.9891 0.6404 0.069 Uiso 1 1 calc R
H43C H -0.2927 0.9505 0.7054 0.069 Uiso 1 1 calc R

loop_
_atom_site_aniso_label
_atom_site_aniso_U_11
_atom_site_aniso_U_22
_atom_site_aniso_U_33
_atom_site_aniso_U_23
_atom_site_aniso_U_13
_atom_site_aniso_U_12
Fe1 0.01467(14) 0.01739(15) 0.01538(14) 0.00110(13) 0.00016(12) -0.00133(12)
N1 0.0230(10) 0.0267(12) 0.0210(10) 0.0048(9) 0.0034(8) -0.0001(9)
P1 0.0195(3) 0.0180(3) 0.0159(3) -0.0007(2) 0.0022(2) -0.0013(2)
P2 0.0148(3) 0.0191(3) 0.0197(3) 0.0019(2) 0.0005(2) 0.0013(2)
P3 0.0165(3) 0.0193(3) 0.0180(3) 0.0009(2) 0.0009(2) -0.0034(2)
Si1 0.0154(3) 0.0165(3) 0.0164(3) -0.0003(2) -0.0007(2) 0.0012(2)
C1 0.0154(10) 0.0203(11) 0.0177(10) 0.0008(9) 0.0027(8) 0.0019(9)
C2 0.0125(10) 0.0194(12) 0.0204(11) -0.0002(9) 0.0011(8) 0.0037(8)
C3 0.0229(12) 0.0214(12) 0.0224(12) -0.0002(10) -0.0047(9) 0.0021(9)
C4 0.0257(12) 0.0301(14) 0.0212(12) 0.0060(10) -0.0009(9) 0.0021(10)
C5 0.0270(12) 0.0210(12) 0.0272(12) 0.0067(10) 0.0001(10) 0.0018(10)
C6 0.0217(12) 0.0186(12) 0.0260(12) -0.0020(10) 0.0013(9) -0.0010(9)
C7 0.0179(11) 0.0170(11) 0.0219(11) 0.0013(9) 0.0017(9) 0.0002(8)
C8 0.0213(11) 0.0160(11) 0.0171(10) 0.0008(9) 0.0002(8) -0.0013(9)
C9 0.0202(11) 0.0220(13) 0.0243(12) -0.0028(10) -0.0018(9) -0.0002(9)
C10 0.0269(12) 0.0279(13) 0.0241(12) -0.0066(11) -0.0026(11) -0.0025(10)
C11 0.0292(13) 0.0286(14) 0.0278(13) -0.0125(11) 0.0046(10) 0.0001(11)
C12 0.0216(12) 0.0232(13) 0.0299(13) -0.0049(10) 0.0028(10) 0.0025(10)
C13 0.0158(10) 0.0190(12) 0.0259(12) -0.0018(10) 0.0005(9) -0.0024(9)
C14 0.0174(10) 0.0149(11) 0.0243(11) -0.0020(10) -0.0002(8) 0.0010(9)
C15 0.0206(11) 0.0231(14) 0.0304(13) -0.0009(11) -0.0023(9) 0.0014(10)
C16 0.0202(12) 0.0273(14) 0.0462(16) 0.0001(13) -0.0097(11) 0.0020(11)
C17 0.0151(11) 0.0330(15) 0.0520(17) 0.0046(13) -0.0007(11) 0.0007(11)
C18 0.0217(12) 0.0264(14) 0.0378(14) 0.0059(12) 0.0020(11) -0.0006(10)
C19 0.0290(13) 0.0210(13) 0.0228(12) -0.0022(10) 0.0095(10) 0.0005(10)
C20 0.0237(12) 0.0247(13) 0.0347(15) -0.0037(11) 0.0096(10) 0.0026(10)
C21 0.0333(14) 0.0226(14) 0.0367(15) -0.0061(11) 0.0137(12) 0.0017(11)
C22 0.0249(12) 0.0231(13) 0.0214(11) -0.0031(10) -0.0004(10) -0.0070(10)
C23 0.0408(16) 0.0291(15) 0.0239(13) -0.0027(11) -0.0042(11) -0.0039(12)
C24 0.0251(13) 0.0328(15) 0.0299(14) -0.0052(11) -0.0007(10) -0.0061(11)
C25 0.0174(10) 0.0226(12) 0.0216(11) -0.0009(10) 0.0029(8) -0.0011(9)
C26 0.0232(12) 0.0249(14) 0.0262(13) 0.0042(10) 0.0050(10) -0.0008(10)
C27 0.0219(11) 0.0267(14) 0.0319(13) -0.0004(11) 0.0090(10) -0.0011(10)
C28 0.0196(11) 0.0255(14) 0.0307(13) 0.0074(11) 0.0038(10) 0.0062(10)
C29 0.0304(14) 0.0445(17) 0.0342(15) 0.0049(14) -0.0077(12) 0.0140(12)
C30 0.0290(15) 0.0358(18) 0.077(2) 0.0282(17) 0.0050(15) 0.0071(13)
C31 0.0183(11) 0.0211(12) 0.0256(12) 0.0033(9) -0.0011(9) -0.0040(9)
C32 0.0298(13) 0.0177(12) 0.0294(13) -0.0022(10) 0.0018(11) -0.0041(10)
C33 0.0267(13) 0.0214(13) 0.0358(15) 0.0038(11) 0.0027(11) -0.0058(10)
C34 0.0266(12) 0.0271(14) 0.0225(12) 0.0015(10) 0.0070(10) -0.0066(11)
C35 0.0342(15) 0.0436(17) 0.0201(12) 0.0056(12) 0.0010(11) -0.0114(13)
C36 0.061(2) 0.0325(16) 0.0267(14) -0.0026(13) 0.0160(13) -0.0014(15)
C37 0.0259(12) 0.0233(13) 0.0220(11) -0.0027(10) -0.0051(9) 0.0025(10)
C38 0.0278(13) 0.0352(15) 0.0241(12) 0.0009(12) 0.0008(10) 0.0033(12)
C39 0.0361(14) 0.0362(16) 0.0240(13) -0.0033(12) -0.0075(11) 0.0095(13)
C40 0.0282(13) 0.0231(14) 0.0396(15) -0.0052(11) -0.0116(11) 0.0030(10)
C41 0.0283(14) 0.0344(17) 0.0508(18) 0.0093(14) -0.0049(13) -0.0079(12)
C42 0.0317(14) 0.0353(16) 0.0311(14) 0.0095(12) -0.0062(11) -0.0046(12)
C43 0.0375(16) 0.0368(17) 0.064(2) -0.0057(16) -0.0226(15) 0.0022(14)

loop_
_atom_type_symbol
_atom_type_description
_atom_type_scat_dispersion_real
_atom_type_scat_dispersion_imag
_atom_type_scat_source
C C 0.0033 0.0016 'International Tables Vol C Tables 4.2.6.8 and 6.1.1.4'
H H 0.0000 0.0000 'International Tables Vol C Tables 4.2.6.8 and 6.1.1.4'
N N 0.0061 0.0033 'International Tables Vol C Tables 4.2.6.8 and 6.1.1.4'
Si Si 0.0817 0.0704 'International Tables Vol C Tables 4.2.6.8 and 6.1.1.4'
P P 0.1023 0.0942 'International Tables Vol C Tables 4.2.6.8 and 6.1.1.4'
Fe Fe 0.3463 0.8444 'International Tables Vol C Tables 4.2.6.8 and 6.1.1.4'

loop_
_geom_angle_atom_site_label_1
_geom_angle_atom_site_label_2
_geom_angle_atom_site_label_3
_geom_angle
N1 Fe1 Si1 174.10(7)
N1 Fe1 P3 94.75(7)
Si1 Fe1 P3 79.50(2)
N1 Fe1 P2 102.08(6)
Si1 Fe1 P2 79.47(2)
P3 Fe1 P2 115.64(3)
N1 Fe1 P1 105.20(7)
Si1 Fe1 P1 78.51(2)
P3 Fe1 P1 113.12(2)
P2 Fe1 P1 120.84(2)
C37 N1 Fe1 143.02(18)
C37 N1 H1 105(2)
Fe1 N1 H1 112(2)
C1 P1 C22 102.67(11)
C1 P1 C19 101.41(11)
C22 P1 C19 99.99(11)
C1 P1 Fe1 111.33(7)
C22 P1 Fe1 118.78(9)
C19 P1 Fe1 119.98(8)
C7 P2 C28 102.32(11)
C7 P2 C25 101.20(11)
C28 P2 C25 100.71(11)
C7 P2 Fe1 112.57(8)
C28 P2 Fe1 120.96(8)
C25 P2 Fe1 116.35(8)
C13 P3 C34 103.43(11)
C13 P3 C31 99.27(11)
C34 P3 C31 99.61(11)
C13 P3 Fe1 112.92(8)
C34 P3 Fe1 119.71(8)
C31 P3 Fe1 118.85(8)
C8 Si1 C14 106.10(10)
C8 Si1 C2 105.59(10)
C14 Si1 C2 108.01(10)
C8 Si1 Fe1 112.76(7)
C14 Si1 Fe1 112.09(8)
C2 Si1 Fe1 111.87(7)
C6 C1 C2 120.6(2)
C6 C1 P1 125.12(18)
C2 C1 P1 114.21(17)
C3 C2 C1 118.2(2)
C3 C2 Si1 125.63(18)
C1 C2 Si1 115.64(16)
C4 C3 C2 121.1(2)
C4 C3 H3 119.4
C2 C3 H3 119.4
C5 C4 C3 119.9(2)
C5 C4 H4 120.0
C3 C4 H4 120.0
C4 C5 C6 120.4(2)
C4 C5 H5 119.8
C6 C5 H5 119.8
C5 C6 C1 119.7(2)
C5 C6 H6 120.1
C1 C6 H6 120.1
C8 C7 C12 119.5(2)
C8 C7 P2 114.52(17)
C12 C7 P2 125.99(18)
C7 C8 C9 118.8(2)
C7 C8 Si1 115.87(17)
C9 C8 Si1 125.22(17)
C10 C9 C8 121.1(2)
C10 C9 H9 119.4
C8 C9 H9 119.4
C11 C10 C9 119.7(2)
C11 C10 H10 120.1
C9 C10 H10 120.1
C10 C11 C12 120.5(2)
C10 C11 H11 119.7
C12 C11 H11 119.7
C11 C12 C7 120.3(2)
C11 C12 H12 119.8
C7 C12 H12 119.8
C18 C13 C14 119.9(2)
C18 C13 P3 125.99(19)
C14 C13 P3 113.98(16)
C15 C14 C13 118.3(2)
C15 C14 Si1 126.05(18)
C13 C14 Si1 115.65(16)
C16 C15 C14 121.4(2)
C16 C15 H15 119.3
C14 C15 H15 119.3
C17 C16 C15 120.0(2)
C17 C16 H16 120.0
C15 C16 H16 120.0
C16 C17 C18 119.7(2)
C16 C17 H17 120.2
C18 C17 H17 120.2
C17 C18 C13 120.7(3)
C17 C18 H18 119.6
C13 C18 H18 119.6
C20 C19 C21 108.9(2)
C20 C19 P1 111.41(16)
C21 C19 P1 115.12(17)
C20 C19 H19 107.0
C21 C19 H19 107.0
P1 C19 H19 107.0
C19 C20 H20A 109.5
C19 C20 H20B 109.5
H20A C20 H20B 109.5
C19 C20 H20C 109.5
H20A C20 H20C 109.5
H20B C20 H20C 109.5
C19 C21 H21A 109.5
C19 C21 H21B 109.5
H21A C21 H21B 109.5
C19 C21 H21C 109.5
H21A C21 H21C 109.5
H21B C21 H21C 109.5
C24 C22 C23 111.9(2)
C24 C22 P1 112.90(17)
C23 C22 P1 110.97(17)
C24 C22 H22 106.9
C23 C22 H22 106.9
P1 C22 H22 106.9
C22 C23 H23A 109.5
C22 C23 H23B 109.5
H23A C23 H23B 109.5
C22 C23 H23C 109.5
H23A C23 H23C 109.5
H23B C23 H23C 109.5
C22 C24 H24A 109.5
C22 C24 H24B 109.5
H24A C24 H24B 109.5
C22 C24 H24C 109.5
H24A C24 H24C 109.5
H24B C24 H24C 109.5
C26 C25 C27 108.9(2)
C26 C25 P2 111.15(16)
C27 C25 P2 115.80(18)
C26 C25 H25 106.9
C27 C25 H25 106.9
P2 C25 H25 106.9
C25 C26 H26A 109.5
C25 C26 H26B 109.5
H26A C26 H26B 109.5
C25 C26 H26C 109.5
H26A C26 H26C 109.5
H26B C26 H26C 109.5
C25 C27 H27A 109.5
C25 C27 H27B 109.5
H27A C27 H27B 109.5
C25 C27 H27C 109.5
H27A C27 H27C 109.5
H27B C27 H27C 109.5
C30 C28 C29 109.6(2)
C30 C28 P2 112.91(18)
C29 C28 P2 112.55(19)
C30 C28 H28 107.1
C29 C28 H28 107.1
P2 C28 H28 107.1
C28 C29 H29A 109.5
C28 C29 H29B 109.5
H29A C29 H29B 109.5
C28 C29 H29C 109.5
H29A C29 H29C 109.5
H29B C29 H29C 109.5
C28 C30 H30A 109.5
C28 C30 H30B 109.5
H30A C30 H30B 109.5
C28 C30 H30C 109.5
H30A C30 H30C 109.5
H30B C30 H30C 109.5
C32 C31 C33 108.7(2)
C32 C31 P3 110.47(16)
C33 C31 P3 115.87(17)
C32 C31 H31 107.1
C33 C31 H31 107.1
P3 C31 H31 107.1
C31 C32 H32A 109.5
C31 C32 H32B 109.5
H32A C32 H32B 109.5
C31 C32 H32C 109.5
H32A C32 H32C 109.5
H32B C32 H32C 109.5
C31 C33 H33A 109.5
C31 C33 H33B 109.5
H33A C33 H33B 109.5
C31 C33 H33C 109.5
H33A C33 H33C 109.5
H33B C33 H33C 109.5
C36 C34 C35 110.1(2)
C36 C34 P3 113.04(18)
C35 C34 P3 114.24(18)
C36 C34 H34 106.3
C35 C34 H34 106.3
P3 C34 H34 106.3
C34 C35 H35A 109.5
C34 C35 H35B 109.5
H35A C35 H35B 109.5
C34 C35 H35C 109.5
H35A C35 H35C 109.5
H35B C35 H35C 109.5
C34 C36 H36A 109.5
C34 C36 H36B 109.5
H36A C36 H36B 109.5
C34 C36 H36C 109.5
H36A C36 H36C 109.5
H36B C36 H36C 109.5
N1 C37 C38 122.6(2)
N1 C37 C42 122.0(2)
C38 C37 C42 115.4(2)
C39 C38 C37 122.3(2)
C39 C38 H38 118.8
C37 C38 H38 118.8
C40 C39 C38 121.7(2)
C40 C39 H39 119.2
C38 C39 H39 119.2
C39 C40 C41 117.5(2)
C39 C40 C43 121.5(3)
C41 C40 C43 121.0(3)
C40 C41 C42 121.6(3)
C40 C41 H41 119.2
C42 C41 H41 119.2
C41 C42 C37 121.5(3)
C41 C42 H42 119.3
C37 C42 H42 119.3
C40 C43 H43A 109.5
C40 C43 H43B 109.5
H43A C43 H43B 109.5
C40 C43 H43C 109.5
H43A C43 H43C 109.5
H43B C43 H43C 109.5

loop_
_geom_bond_atom_site_label_1
_geom_bond_atom_site_label_2
_geom_bond_distance
Fe1 N1 1.963(2)
Fe1 Si1 2.3130(7)
Fe1 P3 2.3514(7)
Fe1 P2 2.3801(7)
Fe1 P1 2.4046(8)
N1 C37 1.359(3)
N1 H1 0.839(17)
P1 C1 1.843(2)
P1 C22 1.863(2)
P1 C19 1.890(2)
P2 C7 1.846(2)
P2 C28 1.878(3)
P2 C25 1.884(2)
P3 C13 1.839(2)
P3 C34 1.874(2)
P3 C31 1.889(2)
Si1 C8 1.894(2)
Si1 C14 1.901(2)
Si1 C2 1.906(2)
C1 C6 1.401(3)
C1 C2 1.402(3)
C2 C3 1.398(3)
C3 C4 1.395(3)
C3 H3 0.9500
C4 C5 1.376(4)
C4 H4 0.9500
C5 C6 1.389(3)
C5 H5 0.9500
C6 H6 0.9500
C7 C8 1.404(3)
C7 C12 1.405(3)
C8 C9 1.404(3)
C9 C10 1.383(3)
C9 H9 0.9500
C10 C11 1.384(4)
C10 H10 0.9500
C11 C12 1.384(3)
C11 H11 0.9500
C12 H12 0.9500
C13 C18 1.402(3)
C13 C14 1.405(3)
C14 C15 1.404(3)
C15 C16 1.388(3)
C15 H15 0.9500
C16 C17 1.386(4)
C16 H16 0.9500
C17 C18 1.391(4)
C17 H17 0.9500
C18 H18 0.9500
C19 C20 1.529(4)
C19 C21 1.536(4)
C19 H19 1.0000
C20 H20A 0.9800
C20 H20B 0.9800
C20 H20C 0.9800
C21 H21A 0.9800
C21 H21B 0.9800
C21 H21C 0.9800
C22 C24 1.528(3)
C22 C23 1.536(3)
C22 H22 1.0000
C23 H23A 0.9800
C23 H23B 0.9800
C23 H23C 0.9800
C24 H24A 0.9800
C24 H24B 0.9800
C24 H24C 0.9800
C25 C26 1.533(3)
C25 C27 1.533(3)
C25 H25 1.0000
C26 H26A 0.9800
C26 H26B 0.9800
C26 H26C 0.9800
C27 H27A 0.9800
C27 H27B 0.9800
C27 H27C 0.9800
C28 C30 1.523(4)
C28 C29 1.528(4)
C28 H28 1.0000
C29 H29A 0.9800
C29 H29B 0.9800
C29 H29C 0.9800
C30 H30A 0.9800
C30 H30B 0.9800
C30 H30C 0.9800
C31 C32 1.532(3)
C31 C33 1.541(3)
C31 H31 1.0000
C32 H32A 0.9800
C32 H32B 0.9800
C32 H32C 0.9800
C33 H33A 0.9800
C33 H33B 0.9800
C33 H33C 0.9800
C34 C36 1.523(4)
C34 C35 1.538(4)
C34 H34 1.0000
C35 H35A 0.9800
C35 H35B 0.9800
C35 H35C 0.9800
C36 H36A 0.9800
C36 H36B 0.9800
C36 H36C 0.9800
C37 C38 1.398(3)
C37 C42 1.416(4)
C38 C39 1.397(4)
C38 H38 0.9500
C39 C40 1.375(4)
C39 H39 0.9500
C40 C41 1.387(4)
C40 C43 1.511(4)
C41 C42 1.399(4)
C41 H41 0.9500
C42 H42 0.9500
C43 H43A 0.9800
C43 H43B 0.9800
C43 H43C 0.9800
